data_4332198
loop_
_publ_author_name
'Xu, Qing-Feng'
'Chen, Jin-Xiang'
'Zhang, Wen-Hua'
'Ren, Zhi-Gang'
'Li, Hong-Xi'
'Zhang, Yong'
'Lang, Jian-Ping'

_publ_section_title
;
 Construction of [(\h5-C5Me5)WS3Cu3]-Based Supramolecular Compounds from
 Preformed Incomplete Cubane-Like Clusters [PPh4][(\h5-C5Me5)WS3(CuX)3] (X
 = CN, Br)
;
_journal_issue 10
_journal_name_full 'Inorganic Chemistry'
_journal_page_first 4055
_journal_page_last 4064
_journal_paper_doi 10.1021/ic060115p
_journal_volume 45
_journal_year 2006
_chemical_formula_moiety 'C26 H30 Cu6 N6 S6 W2, 2(C24 H20 P), C10 N2'
_chemical_formula_sum 'C84 H70 Cu6 N8 P2 S6 W2'
_chemical_formula_weight 2194.72
_chemical_name_systematic
; 
 ? 
;
_space_group_IT_number 2
_symmetry_cell_setting triclinic
_symmetry_space_group_name_Hall '-P 1'
_symmetry_space_group_name_H-M 'P -1'
_atom_sites_solution_hydrogens geom
_atom_sites_solution_primary direct
_atom_sites_solution_secondary difmap
_audit_creation_method SHELXL-97
_cell_angle_alpha 78.13(3)
_cell_angle_beta 83.88(3)
_cell_angle_gamma 77.82(3)
_cell_formula_units_Z 1
_cell_length_a 9.964(2)
_cell_length_b 14.490(3)
_cell_length_c 16.071(3)
_cell_measurement_reflns_used 10524
_cell_measurement_temperature 193(2)
_cell_measurement_theta_max 31.0
_cell_measurement_theta_min 2.1
_cell_volume 2214.7(8)
_computing_cell_refinement CrystalClear
_computing_data_collection CrystalClear
_computing_data_reduction CrystalStructure
_computing_molecular_graphics 'Shelxl-97 (Sheldrick, 1997)'
_computing_publication_material 'Shelxl-97 (Sheldrick, 1997)'
_computing_structure_refinement 'SHELXL-97 (Sheldrick, 1997)'
_computing_structure_solution 'SHELXS-97 (Sheldrick, 1990)'
_diffrn_ambient_temperature 193(2)
_diffrn_measured_fraction_theta_full 0.983
_diffrn_measured_fraction_theta_max 0.983
_diffrn_measurement_device_type 'Rigkaku Mercury'
_diffrn_measurement_method \w
_diffrn_radiation_monochromator graphite
_diffrn_radiation_source 'fine-focus sealed tube'
_diffrn_radiation_type MoK\a
_diffrn_radiation_wavelength 0.71073
_diffrn_reflns_av_R_equivalents 0.0451
_diffrn_reflns_av_sigmaI/netI 0.0456
_diffrn_reflns_limit_h_max 12
_diffrn_reflns_limit_h_min -12
_diffrn_reflns_limit_k_max 16
_diffrn_reflns_limit_k_min -18
_diffrn_reflns_limit_l_max 20
_diffrn_reflns_limit_l_min -20
_diffrn_reflns_number 22896
_diffrn_reflns_theta_full 26.37
_diffrn_reflns_theta_max 26.37
_diffrn_reflns_theta_min 2.44
_diffrn_standards_decay_% 0
_diffrn_standards_interval_count 0
_diffrn_standards_interval_time 0
_diffrn_standards_number 0
_exptl_absorpt_coefficient_mu 4.220
_exptl_absorpt_correction_T_max 0.6576
_exptl_absorpt_correction_T_min 0.2331
_exptl_absorpt_correction_type multi-scan
_exptl_absorpt_process_details 'Jacobson, R. (1998) Private communication.'
_exptl_crystal_colour red
_exptl_crystal_density_diffrn 1.646
_exptl_crystal_density_method 'not measured'
_exptl_crystal_description platelet
_exptl_crystal_F_000 1078
_exptl_crystal_size_max 0.40
_exptl_crystal_size_mid 0.30
_exptl_crystal_size_min 0.10
_refine_diff_density_max 1.430
_refine_diff_density_min -1.669
_refine_diff_density_rms 0.205
_refine_ls_extinction_method none
_refine_ls_goodness_of_fit_ref 1.138
_refine_ls_hydrogen_treatment constr
_refine_ls_matrix_type full
_refine_ls_number_parameters 457
_refine_ls_number_reflns 8906
_refine_ls_number_restraints 7
_refine_ls_restrained_S_all 1.138
_refine_ls_R_factor_all 0.0696
_refine_ls_R_factor_gt 0.0633
_refine_ls_shift/su_max 0.001
_refine_ls_shift/su_mean 0.000
_refine_ls_structure_factor_coef Fsqd
_refine_ls_weighting_details 'calc w=1/[\s^2^(Fo^2^)+(0.0639P)^2^+32.3768P] where P=(Fo^2^+2Fc^2^)/3'
_refine_ls_weighting_scheme calc
_refine_ls_wR_factor_gt 0.1686
_refine_ls_wR_factor_ref 0.1720
_reflns_number_gt 8168
_reflns_number_total 8906
_reflns_threshold_expression >2sigma(I)
_cod_data_source_file ic060115psup4.cif
_cod_data_source_block t
_cod_database_code 4332198

loop_
_symmetry_equiv_pos_as_xyz
'x, y, z'
'-x, -y, -z'

loop_
_atom_site_label
_atom_site_type_symbol
_atom_site_fract_x
_atom_site_fract_y
_atom_site_fract_z
_atom_site_U_iso_or_equiv
_atom_site_adp_type
_atom_site_occupancy
_atom_site_symmetry_multiplicity
_atom_site_calc_flag
_atom_site_refinement_flags
W1 W 0.82713(4) 0.55779(3) 0.24796(2) 0.02461(13) Uani 1 1 d .
Cu1 Cu 1.08785(12) 0.45552(9) 0.28619(7) 0.0323(3) Uani 1 1 d .
Cu2 Cu 0.98738(14) 0.67432(9) 0.27090(9) 0.0401(3) Uani 1 1 d .
Cu3 Cu 0.83700(12) 0.52574(9) 0.41715(7) 0.0326(3) Uani 1 1 d .
P1 P 0.2821(3) -0.06176(17) 0.63876(16) 0.0297(5) Uani 1 1 d .
S1 S 0.8780(2) 0.41333(16) 0.33668(14) 0.0277(4) Uani 1 1 d .
S2 S 1.0295(2) 0.57912(17) 0.17541(14) 0.0308(5) Uani 1 1 d .
S3 S 0.7776(3) 0.66990(17) 0.33440(15) 0.0327(5) Uani 1 1 d .
C1 C 1.2277(10) 0.3562(7) 0.2479(7) 0.034(2) Uani 1 1 d .
C2 C 1.1077(12) 0.7554(9) 0.2767(9) 0.051(3) Uani 1 1 d .
N3 N 0.8518(8) 0.5012(7) 0.6081(5) 0.0362(18) Uani 1 1 d .
N1 N 1.3093(10) 0.2995(7) 0.2228(7) 0.049(2) Uani 1 1 d .
N2 N 1.1886(13) 0.8020(10) 0.2790(10) 0.078(4) Uani 1 1 d .
C3 C 0.8394(9) 0.5058(7) 0.5366(6) 0.0308(19) Uani 1 1 d .
C4 C 0.7357(10) 0.6109(8) 0.1108(6) 0.036(2) Uani 1 1 d .
C5 C 0.7526(10) 0.5091(7) 0.1318(6) 0.031(2) Uani 1 1 d .
C6 C 0.6615(10) 0.4845(8) 0.2015(7) 0.040(2) Uani 1 1 d .
C7 C 0.5933(10) 0.5666(9) 0.2293(6) 0.038(2) Uani 1 1 d .
C8 C 0.6369(11) 0.6485(8) 0.1706(7) 0.039(2) Uani 1 1 d .
C9 C 0.8002(14) 0.6681(10) 0.0343(7) 0.055(3) Uani 1 1 d .
H9A H 0.7336 0.6918 -0.0096 0.083 Uiso 1 1 calc R
H9B H 0.8814 0.6271 0.0119 0.083 Uiso 1 1 calc R
H9C H 0.8276 0.7227 0.0506 0.083 Uiso 1 1 calc R
C10 C 0.8480(11) 0.4392(9) 0.0836(8) 0.047(3) Uani 1 1 d .
H10A H 0.9393 0.4237 0.1062 0.071 Uiso 1 1 calc R
H10B H 0.8551 0.4684 0.0230 0.071 Uiso 1 1 calc R
H10C H 0.8113 0.3802 0.0904 0.071 Uiso 1 1 calc R
C11 C 0.6346(14) 0.3841(10) 0.2391(8) 0.056(3) Uani 1 1 d .
H11A H 0.6352 0.3729 0.3014 0.085 Uiso 1 1 calc R
H11B H 0.7066 0.3362 0.2169 0.085 Uiso 1 1 calc R
H11C H 0.5447 0.3785 0.2233 0.085 Uiso 1 1 calc R
C12 C 0.4794(13) 0.5752(14) 0.3001(9) 0.072(4) Uani 1 1 d .
H12A H 0.3907 0.6019 0.2750 0.108 Uiso 1 1 calc R
H12B H 0.4974 0.6177 0.3361 0.108 Uiso 1 1 calc R
H12C H 0.4767 0.5114 0.3348 0.108 Uiso 1 1 calc R
C13 C 0.5762(16) 0.7535(10) 0.1691(10) 0.070(4) Uani 1 1 d .
H13A H 0.6449 0.7848 0.1854 0.105 Uiso 1 1 calc R
H13B H 0.4952 0.7593 0.2093 0.105 Uiso 1 1 calc R
H13C H 0.5493 0.7845 0.1115 0.105 Uiso 1 1 calc R
C14 C 0.1581(10) -0.0933(8) 0.7242(7) 0.037(2) Uani 1 1 d .
C15 C 0.0837(11) -0.1626(8) 0.7211(8) 0.044(2) Uani 1 1 d .
H15 H 0.1000 -0.1951 0.6742 0.052 Uiso 1 1 calc R
C16 C -0.0142(13) -0.1854(10) 0.7855(9) 0.056(3) Uani 1 1 d .
H16 H -0.0662 -0.2324 0.7823 0.067 Uiso 1 1 calc R
C17 C -0.0355(15) -0.1411(12) 0.8524(10) 0.072(4) Uani 1 1 d .
H17 H -0.1039 -0.1555 0.8962 0.086 Uiso 1 1 calc R
C18 C 0.043(2) -0.0738(15) 0.8576(10) 0.094(6) Uani 1 1 d .
H18 H 0.0312 -0.0454 0.9068 0.112 Uiso 1 1 calc R
C19 C 0.1354(16) -0.0482(12) 0.7933(9) 0.068(4) Uani 1 1 d .
H19 H 0.1843 0.0006 0.7959 0.081 Uiso 1 1 calc R
C20 C 0.4160(10) -0.0253(7) 0.6831(7) 0.034(2) Uani 1 1 d .
C21 C 0.4551(11) 0.0610(7) 0.6513(7) 0.036(2) Uani 1 1 d .
H21 H 0.4095 0.1040 0.6054 0.044 Uiso 1 1 calc R
C22 C 0.5612(11) 0.0854(8) 0.6861(8) 0.044(3) Uani 1 1 d .
H22 H 0.5883 0.1451 0.6634 0.053 Uiso 1 1 calc R
C23 C 0.6275(12) 0.0246(9) 0.7526(8) 0.049(3) Uani 1 1 d .
H23 H 0.6976 0.0432 0.7774 0.058 Uiso 1 1 calc R
C24 C 0.5921(13) -0.0646(9) 0.7837(9) 0.055(3) Uani 1 1 d .
H24 H 0.6418 -0.1095 0.8269 0.066 Uiso 1 1 calc R
C25 C 0.4817(13) -0.0866(8) 0.7499(8) 0.050(3) Uani 1 1 d .
H25 H 0.4516 -0.1451 0.7737 0.060 Uiso 1 1 calc R
C26 C 0.2036(10) 0.0387(7) 0.5627(6) 0.032(2) Uani 1 1 d .
C27 C 0.1107(11) 0.1129(8) 0.5904(7) 0.039(2) Uani 1 1 d .
H27 H 0.0759 0.1064 0.6482 0.047 Uiso 1 1 calc R
C28 C 0.0684(13) 0.1976(8) 0.5325(9) 0.050(3) Uani 1 1 d .
H28 H 0.0083 0.2503 0.5518 0.061 Uiso 1 1 calc R
C29 C 0.1127(11) 0.2055(8) 0.4482(8) 0.045(3) Uani 1 1 d .
H29 H 0.0813 0.2628 0.4089 0.054 Uiso 1 1 calc R
C30 C 0.2033(12) 0.1299(9) 0.4205(8) 0.047(3) Uani 1 1 d .
H30 H 0.2336 0.1356 0.3619 0.057 Uiso 1 1 calc R
C31 C 0.2502(11) 0.0466(8) 0.4768(7) 0.043(2) Uani 1 1 d .
H31 H 0.3133 -0.0049 0.4575 0.051 Uiso 1 1 calc R
C32 C 0.3519(10) -0.1615(6) 0.5869(6) 0.0304(19) Uani 1 1 d .
C33 C 0.4867(11) -0.2104(7) 0.5989(7) 0.040(2) Uani 1 1 d .
H33 H 0.5423 -0.1909 0.6340 0.049 Uiso 1 1 calc R
C34 C 0.5395(13) -0.2889(8) 0.5585(8) 0.049(3) Uani 1 1 d .
H34 H 0.6308 -0.3235 0.5667 0.059 Uiso 1 1 calc R
C35 C 0.4578(13) -0.3159(9) 0.5066(7) 0.049(3) Uani 1 1 d .
H35 H 0.4939 -0.3692 0.4795 0.059 Uiso 1 1 calc R
C36 C 0.3244(13) -0.2664(9) 0.4938(8) 0.048(3) Uani 1 1 d .
H36 H 0.2695 -0.2856 0.4582 0.058 Uiso 1 1 calc R
C37 C 0.2721(12) -0.1898(8) 0.5326(7) 0.041(2) Uani 1 1 d .
H37 H 0.1811 -0.1552 0.5231 0.050 Uiso 1 1 calc R
N4 N 0.352(3) 0.7321(19) 0.0282(17) 0.161(5) Uiso 1 1 d D
C38 C 0.446(3) 0.725(2) -0.045(2) 0.161(5) Uiso 1 1 d D
C39 C 0.496(4) 0.632(2) -0.053(2) 0.161(5) Uiso 1 1 d D
C40 C 0.479(4) 0.5479(8) 0.001(2) 0.161(5) Uiso 1 1 d D
C41 C 0.390(3) 0.545(2) 0.076(2) 0.161(5) Uiso 1 1 d D
C42 C 0.337(4) 0.642(2) 0.078(2) 0.161(5) Uiso 1 1 d D

loop_
_atom_site_aniso_label
_atom_site_aniso_U_11
_atom_site_aniso_U_22
_atom_site_aniso_U_33
_atom_site_aniso_U_23
_atom_site_aniso_U_13
_atom_site_aniso_U_12
W1 0.02645(19) 0.0283(2) 0.02017(18) -0.00480(13) -0.00423(13) -0.00606(13)
Cu1 0.0299(6) 0.0362(6) 0.0289(6) -0.0041(5) -0.0024(4) -0.0043(5)
Cu2 0.0443(7) 0.0408(7) 0.0433(7) -0.0144(6) 0.0003(6) -0.0216(6)
Cu3 0.0366(6) 0.0417(6) 0.0214(5) -0.0066(5) -0.0045(5) -0.0101(5)
P1 0.0310(12) 0.0281(11) 0.0321(12) -0.0053(9) -0.0034(10) -0.0101(9)
S1 0.0300(11) 0.0280(11) 0.0257(10) -0.0018(8) -0.0065(8) -0.0080(9)
S2 0.0324(11) 0.0367(12) 0.0239(10) -0.0030(9) -0.0024(9) -0.0108(9)
S3 0.0391(13) 0.0313(11) 0.0293(11) -0.0111(9) -0.0005(9) -0.0063(10)
C1 0.027(5) 0.037(5) 0.041(5) -0.007(4) -0.004(4) -0.009(4)
C2 0.046(6) 0.054(7) 0.062(8) -0.021(6) 0.011(6) -0.026(6)
N3 0.030(4) 0.053(5) 0.027(4) -0.008(4) -0.005(3) -0.010(4)
N1 0.041(5) 0.040(5) 0.062(6) -0.006(5) 0.005(5) -0.006(4)
N2 0.071(8) 0.078(8) 0.102(10) -0.033(8) 0.022(7) -0.051(7)
C3 0.023(4) 0.040(5) 0.031(5) -0.008(4) -0.007(4) -0.006(4)
C4 0.030(5) 0.055(6) 0.019(4) -0.001(4) -0.007(4) -0.005(4)
C5 0.032(5) 0.045(5) 0.024(4) -0.014(4) -0.009(4) -0.011(4)
C6 0.034(5) 0.054(6) 0.035(5) -0.004(5) -0.018(4) -0.015(5)
C7 0.028(5) 0.066(7) 0.030(5) -0.024(5) 0.000(4) -0.017(5)
C8 0.038(5) 0.041(5) 0.036(5) -0.004(4) -0.015(4) 0.002(4)
C9 0.063(8) 0.072(8) 0.030(6) 0.009(5) -0.018(5) -0.020(7)
C10 0.040(6) 0.067(7) 0.047(6) -0.034(6) -0.009(5) -0.010(5)
C11 0.057(7) 0.071(8) 0.051(7) 0.003(6) -0.012(6) -0.043(7)
C12 0.034(6) 0.127(14) 0.052(8) -0.014(8) -0.010(6) -0.010(7)
C13 0.071(9) 0.056(8) 0.076(10) -0.020(7) -0.032(8) 0.025(7)
C14 0.033(5) 0.042(5) 0.037(5) -0.009(4) -0.002(4) -0.011(4)
C15 0.039(6) 0.048(6) 0.049(6) -0.008(5) -0.004(5) -0.021(5)
C16 0.044(6) 0.070(8) 0.062(8) -0.008(6) 0.000(6) -0.037(6)
C17 0.065(9) 0.103(12) 0.060(8) -0.016(8) 0.022(7) -0.057(9)
C18 0.120(15) 0.135(16) 0.056(9) -0.043(10) 0.037(9) -0.089(13)
C19 0.077(9) 0.097(11) 0.049(7) -0.032(7) 0.027(7) -0.057(9)
C20 0.031(5) 0.034(5) 0.043(5) -0.016(4) -0.003(4) -0.012(4)
C21 0.042(5) 0.030(5) 0.039(5) -0.009(4) 0.002(4) -0.011(4)
C22 0.044(6) 0.044(6) 0.054(7) -0.027(5) 0.014(5) -0.022(5)
C23 0.042(6) 0.060(7) 0.058(7) -0.026(6) -0.004(5) -0.026(5)
C24 0.048(7) 0.051(7) 0.069(8) -0.010(6) -0.025(6) -0.005(6)
C25 0.063(7) 0.041(6) 0.056(7) -0.005(5) -0.013(6) -0.031(6)
C26 0.033(5) 0.033(5) 0.032(5) -0.002(4) -0.003(4) -0.011(4)
C27 0.037(5) 0.043(6) 0.037(5) -0.009(4) -0.004(4) -0.007(4)
C28 0.050(7) 0.035(6) 0.065(8) -0.016(5) -0.013(6) 0.005(5)
C29 0.041(6) 0.037(6) 0.052(7) 0.005(5) -0.017(5) -0.002(5)
C30 0.047(6) 0.050(6) 0.041(6) 0.004(5) 0.000(5) -0.014(5)
C31 0.036(5) 0.047(6) 0.041(6) -0.007(5) 0.004(4) -0.003(5)
C32 0.036(5) 0.024(4) 0.033(5) -0.007(4) -0.006(4) -0.008(4)
C33 0.038(5) 0.034(5) 0.051(6) -0.006(5) -0.005(5) -0.009(4)
C34 0.045(6) 0.041(6) 0.060(7) -0.014(5) 0.003(5) -0.001(5)
C35 0.060(7) 0.048(6) 0.041(6) -0.015(5) 0.005(5) -0.015(6)
C36 0.061(7) 0.051(6) 0.044(6) -0.020(5) 0.000(5) -0.026(6)
C37 0.045(6) 0.045(6) 0.037(5) -0.008(5) -0.001(5) -0.016(5)

loop_
_atom_type_symbol
_atom_type_description
_atom_type_scat_dispersion_real
_atom_type_scat_dispersion_imag
_atom_type_scat_source
C C 0.0033 0.0016 'International Tables Vol C Tables 4.2.6.8 and 6.1.1.4'
H H 0.0000 0.0000 'International Tables Vol C Tables 4.2.6.8 and 6.1.1.4'
N N 0.0061 0.0033 'International Tables Vol C Tables 4.2.6.8 and 6.1.1.4'
P P 0.1023 0.0942 'International Tables Vol C Tables 4.2.6.8 and 6.1.1.4'
S S 0.1246 0.1234 'International Tables Vol C Tables 4.2.6.8 and 6.1.1.4'
Cu Cu 0.3201 1.2651 'International Tables Vol C Tables 4.2.6.8 and 6.1.1.4'
W W -0.8490 6.8722 'International Tables Vol C Tables 4.2.6.8 and 6.1.1.4'

loop_
_geom_angle_atom_site_label_1
_geom_angle_atom_site_label_2
_geom_angle_atom_site_label_3
_geom_angle
_geom_angle_site_symmetry_1
_geom_angle_site_symmetry_3
S2 W1 S1 104.73(9) . .
S2 W1 S3 105.59(9) . .
S1 W1 S3 105.61(9) . .
S2 W1 C7 142.5(3) . .
S1 W1 C7 101.2(3) . .
S3 W1 C7 92.8(3) . .
S2 W1 C5 91.6(2) . .
S1 W1 C5 99.9(3) . .
S3 W1 C5 144.1(2) . .
C7 W1 C5 57.3(3) . .
S2 W1 C8 111.3(3) . .
S1 W1 C8 137.0(3) . .
S3 W1 C8 86.8(3) . .
C7 W1 C8 36.2(4) . .
C5 W1 C8 57.4(4) . .
S2 W1 C4 84.1(2) . .
S1 W1 C4 134.7(3) . .
S3 W1 C4 114.7(3) . .
C7 W1 C4 58.4(3) . .
C5 W1 C4 34.8(4) . .
C8 W1 C4 34.3(4) . .
S2 W1 C6 124.8(3) . .
S1 W1 C6 83.1(3) . .
S3 W1 C6 125.1(3) . .
C7 W1 C6 33.6(4) . .
C5 W1 C6 34.2(3) . .
C8 W1 C6 57.4(4) . .
C4 W1 C6 57.3(4) . .
S2 W1 Cu2 52.87(7) . .
S1 W1 Cu2 110.63(7) . .
S3 W1 Cu2 53.05(7) . .
C7 W1 Cu2 137.9(3) . .
C5 W1 Cu2 137.3(2) . .
C8 W1 Cu2 109.6(3) . .
C4 W1 Cu2 109.8(3) . .
C6 W1 Cu2 166.3(3) . .
S2 W1 Cu3 113.88(7) . .
S1 W1 Cu3 52.86(7) . .
S3 W1 Cu3 52.80(7) . .
C7 W1 Cu3 103.3(2) . .
C5 W1 Cu3 145.6(2) . .
C8 W1 Cu3 125.4(3) . .
C4 W1 Cu3 159.5(2) . .
C6 W1 Cu3 113.7(3) . .
Cu2 W1 Cu3 76.72(5) . .
S2 W1 Cu1 52.64(7) . .
S1 W1 Cu1 53.70(7) . .
S3 W1 Cu1 105.14(7) . .
C7 W1 Cu1 152.0(3) . .
C5 W1 Cu1 110.3(2) . .
C8 W1 Cu1 161.7(3) . .
C4 W1 Cu1 127.8(2) . .
C6 W1 Cu1 121.5(3) . .
Cu2 W1 Cu1 69.24(4) . .
Cu3 W1 Cu1 72.68(5) . .
C1 Cu1 N3 111.2(4) . 2_766
C1 Cu1 S2 110.2(3) . .
N3 Cu1 S2 113.6(3) 2_766 .
C1 Cu1 S1 116.3(3) . .
N3 Cu1 S1 102.4(2) 2_766 .
S2 Cu1 S1 102.80(10) . .
C1 Cu1 W1 139.7(3) . .
N3 Cu1 W1 109.0(2) 2_766 .
S2 Cu1 W1 52.27(7) . .
S1 Cu1 W1 52.08(6) . .
C2 Cu2 S2 120.4(4) . .
C2 Cu2 S3 129.7(4) . .
S2 Cu2 S3 109.24(10) . .
C2 Cu2 W1 174.6(4) . .
S2 Cu2 W1 54.50(7) . .
S3 Cu2 W1 55.10(7) . .
C3 Cu3 S1 126.9(3) . .
C3 Cu3 S3 123.9(3) . .
S1 Cu3 S3 109.09(9) . .
C3 Cu3 W1 178.4(3) . .
S1 Cu3 W1 54.27(6) . .
S3 Cu3 W1 54.86(7) . .
C32 P1 C26 109.7(5) . .
C32 P1 C20 110.5(4) . .
C26 P1 C20 107.6(5) . .
C32 P1 C14 110.9(5) . .
C26 P1 C14 110.1(5) . .
C20 P1 C14 107.9(5) . .
Cu3 S1 W1 72.87(8) . .
Cu3 S1 Cu1 90.31(9) . .
W1 S1 Cu1 74.22(8) . .
Cu2 S2 W1 72.63(8) . .
Cu2 S2 Cu1 86.59(9) . .
W1 S2 Cu1 75.09(8) . .
Cu3 S3 Cu2 95.50(11) . .
Cu3 S3 W1 72.34(8) . .
Cu2 S3 W1 71.85(8) . .
N1 C1 Cu1 177.8(10) . .
N2 C2 Cu2 176.2(12) . .
C3 N3 Cu1 155.1(8) . 2_766
N3 C3 Cu3 171.7(9) . .
C8 C4 C5 107.2(9) . .
C8 C4 C9 126.1(11) . .
C5 C4 C9 126.5(10) . .
C8 C4 W1 72.3(5) . .
C5 C4 W1 71.6(5) . .
C9 C4 W1 126.0(7) . .
C6 C5 C4 108.8(9) . .
C6 C5 C10 125.7(10) . .
C4 C5 C10 125.4(9) . .
C6 C5 W1 74.1(5) . .
C4 C5 W1 73.6(5) . .
C10 C5 W1 121.1(6) . .
C7 C6 C5 109.2(10) . .
C7 C6 C11 124.3(11) . .
C5 C6 C11 126.4(11) . .
C7 C6 W1 71.6(6) . .
C5 C6 W1 71.7(5) . .
C11 C6 W1 125.3(7) . .
C6 C7 C8 107.3(9) . .
C6 C7 C12 127.6(12) . .
C8 C7 C12 124.6(11) . .
C6 C7 W1 74.8(6) . .
C8 C7 W1 72.7(5) . .
C12 C7 W1 123.9(7) . .
C4 C8 C7 107.3(9) . .
C4 C8 C13 126.2(11) . .
C7 C8 C13 126.3(11) . .
C4 C8 W1 73.4(5) . .
C7 C8 W1 71.1(5) . .
C13 C8 W1 125.6(8) . .
C4 C9 H9A 109.5 . .
C4 C9 H9B 109.5 . .
H9A C9 H9B 109.5 . .
C4 C9 H9C 109.5 . .
H9A C9 H9C 109.5 . .
H9B C9 H9C 109.5 . .
C5 C10 H10A 109.5 . .
C5 C10 H10B 109.5 . .
H10A C10 H10B 109.5 . .
C5 C10 H10C 109.5 . .
H10A C10 H10C 109.5 . .
H10B C10 H10C 109.5 . .
C6 C11 H11A 109.5 . .
C6 C11 H11B 109.5 . .
H11A C11 H11B 109.5 . .
C6 C11 H11C 109.5 . .
H11A C11 H11C 109.5 . .
H11B C11 H11C 109.5 . .
C7 C12 H12A 109.5 . .
C7 C12 H12B 109.5 . .
H12A C12 H12B 109.5 . .
C7 C12 H12C 109.5 . .
H12A C12 H12C 109.5 . .
H12B C12 H12C 109.5 . .
C8 C13 H13A 109.5 . .
C8 C13 H13B 109.5 . .
H13A C13 H13B 109.5 . .
C8 C13 H13C 109.5 . .
H13A C13 H13C 109.5 . .
H13B C13 H13C 109.5 . .
C19 C14 C15 119.0(10) . .
C19 C14 P1 120.5(8) . .
C15 C14 P1 120.4(8) . .
C14 C15 C16 120.7(11) . .
C14 C15 H15 119.6 . .
C16 C15 H15 119.6 . .
C17 C16 C15 119.7(11) . .
C17 C16 H16 120.1 . .
C15 C16 H16 120.1 . .
C16 C17 C18 119.9(12) . .
C16 C17 H17 120.0 . .
C18 C17 H17 120.0 . .
C19 C18 C17 120.9(14) . .
C19 C18 H18 119.6 . .
C17 C18 H18 119.6 . .
C18 C19 C14 119.7(13) . .
C18 C19 H19 120.2 . .
C14 C19 H19 120.2 . .
C21 C20 C25 119.6(9) . .
C21 C20 P1 121.8(8) . .
C25 C20 P1 118.6(8) . .
C20 C21 C22 119.9(10) . .
C20 C21 H21 120.0 . .
C22 C21 H21 120.0 . .
C23 C22 C21 120.9(10) . .
C23 C22 H22 119.6 . .
C21 C22 H22 119.6 . .
C22 C23 C24 119.8(10) . .
C22 C23 H23 120.1 . .
C24 C23 H23 120.1 . .
C23 C24 C25 118.5(11) . .
C23 C24 H24 120.8 . .
C25 C24 H24 120.8 . .
C20 C25 C24 121.1(10) . .
C20 C25 H25 119.5 . .
C24 C25 H25 119.5 . .
C27 C26 C31 120.4(9) . .
C27 C26 P1 119.8(8) . .
C31 C26 P1 119.3(8) . .
C26 C27 C28 119.3(10) . .
C26 C27 H27 120.4 . .
C28 C27 H27 120.4 . .
C29 C28 C27 120.6(10) . .
C29 C28 H28 119.7 . .
C27 C28 H28 119.7 . .
C28 C29 C30 119.8(10) . .
C28 C29 H29 120.1 . .
C30 C29 H29 120.1 . .
C31 C30 C29 120.9(11) . .
C31 C30 H30 119.6 . .
C29 C30 H30 119.6 . .
C30 C31 C26 119.0(10) . .
C30 C31 H31 120.5 . .
C26 C31 H31 120.5 . .
C33 C32 C37 119.7(9) . .
C33 C32 P1 119.8(7) . .
C37 C32 P1 120.5(8) . .
C32 C33 C34 119.2(10) . .
C32 C33 H33 120.4 . .
C34 C33 H33 120.4 . .
C35 C34 C33 119.8(11) . .
C35 C34 H34 120.1 . .
C33 C34 H34 120.1 . .
C36 C35 C34 120.9(11) . .
C36 C35 H35 119.5 . .
C34 C35 H35 119.5 . .
C37 C36 C35 119.8(11) . .
C37 C36 H36 120.1 . .
C35 C36 H36 120.1 . .
C36 C37 C32 120.6(11) . .
C36 C37 H37 119.7 . .
C32 C37 H37 119.7 . .
C42 N4 C38 114(3) . .
C39 C38 N4 112(3) . .
C40 C39 C38 130(3) . .
C40 C40 C39 136(4) 2_665 .
C40 C40 C41 101(3) 2_665 .
C39 C40 C41 123(2) . .
C42 C41 C40 104(3) . .
C41 C42 N4 137(3) . .

loop_
_geom_bond_atom_site_label_1
_geom_bond_atom_site_label_2
_geom_bond_distance
_geom_bond_site_symmetry_2
W1 S2 2.266(2) .
W1 S1 2.269(2) .
W1 S3 2.293(2) .
W1 C7 2.354(9) .
W1 C5 2.365(8) .
W1 C8 2.376(10) .
W1 C4 2.390(9) .
W1 C6 2.395(10) .
W1 Cu2 2.6562(14) .
W1 Cu3 2.6714(13) .
W1 Cu1 2.7683(15) .
Cu1 C1 1.930(10) .
Cu1 N3 2.111(8) 2_766
Cu1 S2 2.277(3) .
Cu1 S1 2.318(3) .
Cu2 C2 1.868(11) .
Cu2 S2 2.219(3) .
Cu2 S3 2.234(3) .
Cu3 C3 1.884(9) .
Cu3 S1 2.228(3) .
Cu3 S3 2.233(3) .
P1 C32 1.794(9) .
P1 C26 1.794(10) .
P1 C20 1.796(9) .
P1 C14 1.799(11) .
C1 N1 1.133(14) .
C2 N2 1.163(15) .
N3 C3 1.155(12) .
N3 Cu1 2.111(8) 2_766
C4 C8 1.405(14) .
C4 C5 1.423(15) .
C4 C9 1.499(15) .
C5 C6 1.400(14) .
C5 C10 1.513(14) .
C6 C7 1.374(16) .
C6 C11 1.525(16) .
C7 C8 1.469(16) .
C7 C12 1.524(16) .
C8 C13 1.510(16) .
C9 H9A 0.9800 .
C9 H9B 0.9800 .
C9 H9C 0.9800 .
C10 H10A 0.9800 .
C10 H10B 0.9800 .
C10 H10C 0.9800 .
C11 H11A 0.9800 .
C11 H11B 0.9800 .
C11 H11C 0.9800 .
C12 H12A 0.9800 .
C12 H12B 0.9800 .
C12 H12C 0.9800 .
C13 H13A 0.9800 .
C13 H13B 0.9800 .
C13 H13C 0.9800 .
C14 C19 1.375(16) .
C14 C15 1.380(14) .
C15 C16 1.383(16) .
C15 H15 0.9500 .
C16 C17 1.34(2) .
C16 H16 0.9500 .
C17 C18 1.39(2) .
C17 H17 0.9500 .
C18 C19 1.357(18) .
C18 H18 0.9500 .
C19 H19 0.9500 .
C20 C21 1.369(14) .
C20 C25 1.373(16) .
C21 C22 1.386(15) .
C21 H21 0.9500 .
C22 C23 1.369(18) .
C22 H22 0.9500 .
C23 C24 1.390(17) .
C23 H23 0.9500 .
C24 C25 1.398(16) .
C24 H24 0.9500 .
C25 H25 0.9500 .
C26 C27 1.378(14) .
C26 C31 1.399(14) .
C27 C28 1.394(16) .
C27 H27 0.9500 .
C28 C29 1.368(18) .
C28 H28 0.9500 .
C29 C30 1.382(17) .
C29 H29 0.9500 .
C30 C31 1.378(16) .
C30 H30 0.9500 .
C31 H31 0.9500 .
C32 C33 1.394(14) .
C32 C37 1.411(14) .
C33 C34 1.403(15) .
C33 H33 0.9500 .
C34 C35 1.387(17) .
C34 H34 0.9500 .
C35 C36 1.386(18) .
C35 H35 0.9500 .
C36 C37 1.365(16) .
C36 H36 0.9500 .
C37 H37 0.9500 .
N4 C42 1.41(4) .
N4 C38 1.43(4) .
C38 C39 1.36(4) .
C39 C40 1.37(4) .
C40 C40 1.365(19) 2_665
C40 C41 1.42(5) .
C41 C42 1.40(4) .
